data_2003319
loop_
_publ_author_name
'Raptova, L.'
'Rapta, M.'
'Horak, V.'

_publ_section_title
Ethylenediamine-<i>N</i>,<i>N</i>'-dimethyl-<i>N</i>,<i>N</i>'-2,2'-di-6-<i>tert</i>-butyl-1,4-benzoquinone
_journal_issue 4
_journal_name_full 'Acta Crystallographica Section C'
_journal_page_first 734
_journal_page_last 736
_journal_paper_doi 10.1107/S0108270194011091
_journal_volume 51
_journal_year 1995
_chemical_compound_source 'see text'
_chemical_formula_sum 'C24 H32 N2 O4'
_chemical_formula_weight 412.52
_chemical_melting_point 446.6(5)
_chemical_name_common ' Ethylenediamine-N,N'-dimethyl-N,N'-2,2'-di-6-tert-butyl-1,4-benzoquinone'
_chemical_name_systematic ' Ethylenediamine-N,N'-dimethyl-N,N'-2,2'-di-6-tert-butyl-1,4-benzoquinone'
_space_group_IT_number 2
_symmetry_cell_setting triclinic
_symmetry_space_group_name_Hall '-P 1'
_symmetry_space_group_name_H-M 'P -1'
_cell_angle_alpha 83.90(1)
_cell_angle_beta 84.97(1)
_cell_angle_gamma 85.85(2)
_cell_formula_units_Z 1
_cell_length_a 6.1970(10)
_cell_length_b 9.348(2)
_cell_length_c 9.713(2)
_cell_measurement_reflns_used 25
_cell_measurement_temperature 293(2)
_cell_measurement_theta_max 17
_cell_measurement_theta_min 6
_cell_volume 556.20(19)
_computing_cell_refinement XSCANS
_computing_data_collection 'XSCANS (Fait, 1991)'
_computing_data_reduction XSCANS
_computing_molecular_graphics SHELXTL/PC
_computing_publication_material SHELXL93
_computing_structure_refinement 'SHELXL93 (Sheldrick, 1994)'
_computing_structure_solution 'SHELXTL/PC (Sheldrick, 1990)'
_diffrn_ambient_temperature 293(2)
_diffrn_measurement_device 'Siemens P4/RA 4-circle'
_diffrn_measurement_method \w
_diffrn_radiation_monochromator graphite
_diffrn_radiation_source 'fine-focus sealed tube'
_diffrn_radiation_type MoK\a
_diffrn_radiation_wavelength 0.71073
_diffrn_reflns_av_R_equivalents 0.0256
_diffrn_reflns_av_sigmaI/netI 0.0391
_diffrn_reflns_limit_h_max 8
_diffrn_reflns_limit_h_min -1
_diffrn_reflns_limit_k_max 12
_diffrn_reflns_limit_k_min -12
_diffrn_reflns_limit_l_max 13
_diffrn_reflns_limit_l_min -13
_diffrn_reflns_number 3732
_diffrn_reflns_theta_max 29.03
_diffrn_reflns_theta_min 2.12
_diffrn_standards_decay_% 2
_diffrn_standards_interval_count 97
_diffrn_standards_number 3
_exptl_absorpt_coefficient_mu 0.084
_exptl_absorpt_correction_type none
_exptl_crystal_colour Red
_exptl_crystal_density_diffrn 1.232
_exptl_crystal_description 'Transparent blocs'
_exptl_crystal_F_000 222
_exptl_crystal_size_max 0.5
_exptl_crystal_size_mid 0.3
_exptl_crystal_size_min 0.3
_refine_diff_density_max 0.308
_refine_diff_density_min -0.233
_refine_ls_extinction_method none
_refine_ls_goodness_of_fit_all 1.021
_refine_ls_goodness_of_fit_obs 1.054
_refine_ls_hydrogen_treatment 'H atoms riding, C-H = 0.96\%A'
_refine_ls_matrix_type full
_refine_ls_number_parameters 136
_refine_ls_number_reflns 2941
_refine_ls_number_restraints 0
_refine_ls_restrained_S_all 1.042
_refine_ls_restrained_S_obs 1.054
_refine_ls_R_factor_all 0.0769
_refine_ls_R_factor_obs 0.0531
_refine_ls_shift/esd_max 0.014
_refine_ls_shift/esd_mean 0.002
_refine_ls_structure_factor_coef Fsqd
_refine_ls_weighting_scheme
; calc w = 1/[\s^2^(F~o~^2^) + (0.0731P)^2^ + 0.1064P]
where P = (F~o~^2^ + 2F~c~^2^)/3
;
_refine_ls_wR_factor_all 0.1598
_refine_ls_wR_factor_obs 0.1372
_reflns_number_observed 2148
_reflns_number_total 2949
_reflns_observed_criterion >2\s(I)
_cod_data_source_file bk1067.cif
_cod_data_source_block lubica2
_cod_depositor_comments
;
The following automatic conversions were performed:

'_chemical_melting_point' value '173-174\%C' was changed to
'446.6(5)' - it was converted from degrees Celsius(C) to Kelvins(K),
the average value was taken and precision was estimated.

Automatic conversion script
Id: cif_fix_values 1715 2011-07-08 13:25:40Z adriana 
;
_cod_original_cell_volume 556.2(2)
_cod_original_sg_symbol_H-M P-1
_cod_database_code 2003319

loop_
_symmetry_equiv_pos_as_xyz
'x, y, z'
'-x, -y, -z'

loop_
_atom_site_aniso_label
_atom_site_aniso_U_11
_atom_site_aniso_U_12
_atom_site_aniso_U_13
_atom_site_aniso_U_22
_atom_site_aniso_U_23
_atom_site_aniso_U_33
C1 0.0370(7) 0.0018(5) 0.0059(5) 0.0298(6) -0.0015(5) 0.0340(6)
C2 0.0420(8) -0.0015(6) 0.0081(6) 0.0298(6) 0.0024(5) 0.0467(8)
C3 0.0362(7) -0.0053(6) 0.0072(6) 0.0373(7) 0.0041(6) 0.0468(8)
C4 0.0317(6) -0.0010(5) 0.0082(5) 0.0395(7) -0.0023(5) 0.0408(7)
C5 0.0306(6) 0.0018(5) 0.0046(5) 0.0318(6) -0.0024(5) 0.0356(6)
C6 0.0415(8) 0.0044(5) 0.0127(6) 0.0320(6) 0.0029(5) 0.0408(7)
O1 0.0511(7) -0.0090(6) 0.0262(7) 0.0500(7) 0.0153(6) 0.0873(10)
O2 0.0894(11) 0.0271(7) 0.0454(8) 0.0521(7) 0.0233(6) 0.0652(8)
N1 0.0460(7) 0.0061(5) 0.0176(5) 0.0302(6) 0.0019(5) 0.0461(7)
C7 0.0377(7) -0.0019(6) 0.0082(6) 0.0378(7) -0.0052(5) 0.0393(7)
C8 0.0618(10) 0.0120(7) 0.0190(8) 0.0328(7) 0.0034(7) 0.0627(10)
C10 0.0374(7) 0.0038(5) 0.0074(6) 0.0304(6) -0.0015(5) 0.0447(8)
C11 0.0563(11) -0.0126(8) 0.0024(11) 0.0439(9) -0.0056(9) 0.100(2)
C12 0.0737(13) 0.0174(9) -0.0049(9) 0.0483(9) 0.0046(7) 0.0557(10)
C13 0.0664(12) 0.0129(8) 0.0210(9) 0.0450(9) -0.0067(7) 0.0622(10)

loop_
_atom_site_label
_atom_site_occupancy
_atom_site_fract_x
_atom_site_fract_y
_atom_site_fract_z
_atom_site_U_iso_or_equiv
_atom_site_thermal_displace_type
_atom_site_calc_flag
_atom_site_refinement_flags
_atom_site_type_symbol
C1 1 0.6554(2) 0.46352(14) 0.72286(14) 0.0344(3) Uani d . C
C2 1 0.5261(2) 0.37590(15) 0.8102(2) 0.0407(3) Uani d . C
H2A 1 0.5644 0.27422 0.8213 0.049 Uiso d R H
C3 1 0.3320(2) 0.4311(2) 0.8827(2) 0.0412(3) Uani d . C
C4 1 0.2790(2) 0.5885(2) 0.87007(15) 0.0382(3) Uani d . C
H4A 1 0.1584 0.6263 0.92719 0.046 Uiso d R H
C5 1 0.3934(2) 0.68110(14) 0.78238(14) 0.0333(3) Uani d . C
C6 1 0.5691(2) 0.61730(14) 0.68736(15) 0.0399(3) Uani d . C
O1 1 0.2124(2) 0.35140(14) 0.9597(2) 0.0660(4) Uani d . O
O2 1 0.6329(3) 0.68388(14) 0.57901(14) 0.0756(5) Uani d . O
N1 1 0.8482(2) 0.41617(13) 0.66042(13) 0.0429(3) Uani d . N
C7 1 1.0069(2) 0.5047(2) 0.57713(14) 0.0389(3) Uani d . C
H7A 1 1.1518 0.4722 0.60211 0.047 Uiso d R H
H7B 1 0.9801 0.6042 0.59698 0.047 Uiso d R H
C8 1 0.9209(3) 0.2649(2) 0.6892(2) 0.0552(5) Uani d . C
H8A 1 1.0566 0.2460 0.6365 0.083 Uiso d R H
H8B 1 0.8145 0.2052 0.6634 0.083 Uiso d R H
H8C 1 0.9396(3) 0.2440(2) 0.7865(2) 0.083 Uiso d R H
C10 1 0.3479(2) 0.84453(14) 0.76812(15) 0.0386(3) Uani d . C
C11 1 0.5585(2) 0.91824(14) 0.77722(15) 0.0667(6) Uani d . C
H11A 1 0.5277(2) 1.02060(14) 0.77435(15) 0.100 Uiso d R H
H11B 1 0.6597 0.89699 0.70035 0.100 Uiso d R H
H11C 1 0.6200 0.88326 0.86272 0.100 Uiso d R H
C12 1 0.2509(2) 0.89601(14) 0.62999(15) 0.0610(5) Uani d R C
H12A 1 0.2312 0.99930 0.62056 0.091 Uiso d R H
H12B 1 0.1132 0.85551 0.62852 0.091 Uiso d R H
H12C 1 0.3476 0.86540 0.55449 0.091 Uiso d R H
C13 1 0.1859(3) 0.8905(2) 0.8861(2) 0.0601(5) Uani d . C
H13A 1 0.1679 0.9938 0.8795 0.090 Uiso d R H
H13B 1 0.2397 0.8549 0.9738 0.090 Uiso d R H
H13C 1 0.0486 0.8517 0.8788 0.090 Uiso d R H

loop_
_atom_type_symbol
_atom_type_description
_atom_type_scat_source
_atom_type_scat_dispersion_real
_atom_type_scat_dispersion_imag
C C 'International Tables Vol C Tables 4.2.6.8 and 6.1.1.4' 0.0033 0.001
H H 'International Tables Vol C Tables 4.2.6.8 and 6.1.1.4' 0.0000 0.000
N N 'International Tables Vol C Tables 4.2.6.8 and 6.1.1.4' 0.0061 0.003
O O 'International Tables Vol C Tables 4.2.6.8 and 6.1.1.4' 0.0106 0.006

loop_
_geom_angle_atom_site_label_1
_geom_angle_atom_site_label_2
_geom_angle_atom_site_label_3
_geom_angle_site_symmetry_3
_geom_angle
_geom_angle_publ_flag
N1 C1 C2 . 123.04(12) yes
N1 C1 C6 . 119.41(11) yes
C2 C1 C6 . 117.39(12) yes
C1 C2 C3 . 121.71(13) yes
O1 C3 C2 . 121.74(14) yes
O1 C3 C4 . 119.26(13) yes
C2 C3 C4 . 118.94(12) yes
C5 C4 C3 . 122.69(12) yes
C4 C5 C6 . 116.92(12) yes
C4 C5 C10 . 124.52(12) yes
C6 C5 C10 . 118.47(11) yes
O2 C6 C5 . 120.99(12) yes
O2 C6 C1 . 119.96(12) yes
C5 C6 C1 . 118.89(11) yes
C1 N1 C8 . 118.39(12) yes
C1 N1 C7 . 126.67(11) yes
C8 N1 C7 . 114.58(12) yes
N1 C7 C7 2_766 111.0(2) yes
C5 C10 C13 . 110.67(12) yes
C5 C10 C11 . 109.68(11) yes
C13 C10 C11 . 107.62(14) yes
C5 C10 C12 . 110.74(12) yes
C13 C10 C12 . 107.99(13) yes
C11 C10 C12 . 110.07(12) yes

loop_
_geom_bond_atom_site_label_1
_geom_bond_atom_site_label_2
_geom_bond_site_symmetry_2
_geom_bond_distance
_geom_bond_publ_flag
C1 N1 . 1.358(2) yes
C1 C2 . 1.364(2) yes
C1 C6 . 1.512(2) yes
C2 C3 . 1.431(2) yes
C3 O1 . 1.236(2) yes
C3 C4 . 1.478(2) yes
C4 C5 . 1.343(2) yes
C5 C6 . 1.497(2) yes
C5 C10 . 1.527(2) yes
C6 O2 . 1.214(2) yes
N1 C8 . 1.458(2) yes
N1 C7 . 1.464(2) yes
C7 C7 2_766 1.520(3) yes
C10 C13 . 1.531(2) yes
C10 C11 . 1.533(2) yes
C10 C12 . 1.535(2) yes
